data_7057057
loop_
_publ_author_name
'Chen, Chao'
'Zheng, Qing'
'Ni, Shengliang'
'Wang, Hangxiang'

_publ_section_title
;
 Facile one-pot nanocatalysts encapsulation of palladium--NHC complexes
 for aqueous Suzuki--Miyaura couplings
;
_journal_issue 6
_journal_name_full 'New Journal of Chemistry'
_journal_page_first 4624
_journal_paper_doi 10.1039/C7NJ04836J
_journal_volume 42
_journal_year 2018
_chemical_formula_sum 'C18 H19 Cl F6 N5 P Pd'
_chemical_formula_weight 592.20
_space_group_IT_number 14
_space_group_name_Hall '-P 2yn'
_space_group_name_H-M_alt 'P 1 21/n 1'
_symmetry_cell_setting monoclinic
_symmetry_space_group_name_Hall '-P 2yn'
_symmetry_space_group_name_H-M 'P 1 21/n 1'
_atom_sites_solution_hydrogens geom
_atom_sites_solution_primary direct
_atom_sites_solution_secondary difmap
_audit_creation_method SHELXL-97
_audit_update_record
;
2017-10-18 deposited with the CCDC.
2018-02-22 downloaded from the CCDC.
;
_cell_angle_alpha 90.00
_cell_angle_beta 100.006(2)
_cell_angle_gamma 90.00
_cell_formula_units_Z 4
_cell_length_a 8.2397(11)
_cell_length_b 13.5183(13)
_cell_length_c 21.343(2)
_cell_measurement_reflns_used 3307
_cell_measurement_temperature 298(2)
_cell_measurement_theta_max 23.934
_cell_measurement_theta_min 2.458
_cell_volume 2341.2(4)
_computing_structure_refinement 'SHELXL-97 (Sheldrick, 1997)'
_computing_structure_solution 'SHELXS-97 (Sheldrick, 1990)'
_diffrn_ambient_temperature 298(2)
_diffrn_measured_fraction_theta_full 0.999
_diffrn_measured_fraction_theta_max 0.999
_diffrn_measurement_device_type 'CCD area detector'
_diffrn_measurement_method 'phi and omega scans'
_diffrn_radiation_monochromator graphite
_diffrn_radiation_source 'fine-focus sealed tube'
_diffrn_radiation_type MoK\a
_diffrn_radiation_wavelength 0.71073
_diffrn_reflns_av_R_equivalents 0.0406
_diffrn_reflns_av_sigmaI/netI 0.0513
_diffrn_reflns_limit_h_max 9
_diffrn_reflns_limit_h_min -9
_diffrn_reflns_limit_k_max 9
_diffrn_reflns_limit_k_min -16
_diffrn_reflns_limit_l_max 25
_diffrn_reflns_limit_l_min -21
_diffrn_reflns_number 11213
_diffrn_reflns_theta_full 25.01
_diffrn_reflns_theta_max 25.01
_diffrn_reflns_theta_min 1.79
_exptl_absorpt_coefficient_mu 1.038
_exptl_absorpt_correction_T_max 0.7001
_exptl_absorpt_correction_T_min 0.6639
_exptl_absorpt_correction_type multi-scan
_exptl_absorpt_process_details sadabs
_exptl_crystal_colour yellow
_exptl_crystal_density_diffrn 1.680
_exptl_crystal_density_method 'not measured'
_exptl_crystal_description block
_exptl_crystal_F_000 1176
_exptl_crystal_size_max 0.43
_exptl_crystal_size_mid 0.39
_exptl_crystal_size_min 0.37
_refine_diff_density_max 0.511
_refine_diff_density_min -1.029
_refine_diff_density_rms 0.086
_refine_ls_extinction_method none
_refine_ls_goodness_of_fit_ref 1.057
_refine_ls_hydrogen_treatment constr
_refine_ls_matrix_type full
_refine_ls_number_parameters 348
_refine_ls_number_reflns 4117
_refine_ls_number_restraints 0
_refine_ls_restrained_S_all 1.057
_refine_ls_R_factor_all 0.0755
_refine_ls_R_factor_gt 0.0445
_refine_ls_shift/su_max 0.001
_refine_ls_shift/su_mean 0.000
_refine_ls_structure_factor_coef Fsqd
_refine_ls_weighting_details 'calc w=1/[\s^2^(Fo^2^)+(0.0374P)^2^+4.7314P] where P=(Fo^2^+2Fc^2^)/3'
_refine_ls_weighting_scheme calc
_refine_ls_wR_factor_gt 0.0981
_refine_ls_wR_factor_ref 0.1147
_reflns_number_gt 2775
_reflns_number_total 4117
_reflns_threshold_expression >2sigma(I)
_cod_data_source_file c7nj04836j2.cif
_cod_data_source_block 3b
_cod_depositor_comments
;
The following automatic conversions were performed:

'_symmetry_cell_setting' value 'Monoclinic' changed to 'monoclinic'
according to
/home/data/users/saulius/crontab/automatic-downloads/rss-feeds/RSC/lib/dictionaries/cif_core.dic
dictionary named 'cif_core.dic' version 2.4.2 from 2011-04-26.

Automatic conversion script
Id: cif_fix_values 4973 2017-02-22 13:04:09Z antanas 

 Adding full bibliography for 7057055--7057057.cif.
;
_cod_original_cell_volume 2341.1(5)
_cod_original_sg_symbol_H-M P2(1)/n
_cod_database_code 7057057

loop_
_symmetry_equiv_pos_as_xyz
'x, y, z'
'-x+1/2, y+1/2, -z+1/2'
'-x, -y, -z'
'x-1/2, -y-1/2, z-1/2'

loop_
_atom_site_label
_atom_site_type_symbol
_atom_site_fract_x
_atom_site_fract_y
_atom_site_fract_z
_atom_site_U_iso_or_equiv
_atom_site_adp_type
_atom_site_occupancy
_atom_site_symmetry_multiplicity
_atom_site_calc_flag
_atom_site_refinement_flags
_atom_site_disorder_assembly
_atom_site_disorder_group
Pd1 Pd 0.20629(5) 0.53727(3) 0.54692(2) 0.04619(16) Uani 1 1 d . . .
P1 P 0.4806(2) 0.46165(14) 0.22816(9) 0.0662(5) Uani 1 1 d . . .
Cl1 Cl 0.2112(2) 0.38540(12) 0.49570(9) 0.0689(5) Uani 1 1 d . . .
F1 F 0.597(2) 0.5456(11) 0.2555(7) 0.104(5) Uani 0.74(4) 1 d P A 1
F2 F 0.355(2) 0.3710(11) 0.2035(9) 0.113(5) Uani 0.74(4) 1 d P A 1
F3 F 0.399(2) 0.4661(8) 0.2918(6) 0.100(4) Uani 0.74(4) 1 d P A 1
F4 F 0.6011(13) 0.3778(8) 0.2617(8) 0.102(4) Uani 0.74(4) 1 d P A 1
F5 F 0.5484(19) 0.4539(13) 0.1659(6) 0.112(4) Uani 0.74(4) 1 d P A 1
F6 F 0.3482(14) 0.5364(11) 0.1968(10) 0.119(5) Uani 0.74(4) 1 d P A 1
F1' F 0.506(8) 0.447(2) 0.2983(13) 0.106(15) Uani 0.26(4) 1 d P A 2
F2' F 0.475(6) 0.500(3) 0.1546(12) 0.090(13) Uani 0.26(4) 1 d P A 2
F3' F 0.329(6) 0.409(4) 0.211(2) 0.096(13) Uani 0.26(4) 1 d P A 2
F4' F 0.597(5) 0.379(3) 0.221(3) 0.131(15) Uani 0.26(4) 1 d P A 2
F5' F 0.653(6) 0.534(3) 0.241(2) 0.100(14) Uani 0.26(4) 1 d P A 2
F6' F 0.387(6) 0.566(3) 0.231(2) 0.110(11) Uani 0.26(4) 1 d P A 2
N1 N 0.1047(6) 0.6478(4) 0.6444(2) 0.0513(12) Uani 1 1 d . . .
N2 N 0.2229(6) 0.7552(3) 0.5938(2) 0.0492(12) Uani 1 1 d . . .
N3 N 0.1063(5) 0.4840(3) 0.6203(2) 0.0510(12) Uani 1 1 d . . .
N4 N 0.3042(6) 0.5979(4) 0.4770(3) 0.0538(13) Uani 1 1 d . . .
C1 C 0.1870(6) 0.6591(4) 0.5946(3) 0.0426(13) Uani 1 1 d . . .
C2 C 0.1647(8) 0.8032(5) 0.6425(3) 0.0630(17) Uani 1 1 d . . .
H2 H 0.1762 0.8702 0.6522 0.076 Uiso 1 1 calc R . .
C3 C 0.0891(9) 0.7366(5) 0.6732(3) 0.0666(18) Uani 1 1 d . . .
H3 H 0.0361 0.7482 0.7076 0.080 Uiso 1 1 calc R . .
C4 C 0.0606(7) 0.5518(5) 0.6597(3) 0.0532(15) Uani 1 1 d . . .
N5 N -0.0146(7) 0.5288(5) 0.7105(3) 0.0721(16) Uani 1 1 d . . .
C6 C -0.0395(9) 0.4301(7) 0.7219(4) 0.088(3) Uani 1 1 d . . .
H6 H -0.0895 0.4112 0.7559 0.105 Uiso 1 1 calc R . .
C7 C 0.0093(9) 0.3606(6) 0.6832(4) 0.086(2) Uani 1 1 d . . .
H7 H -0.0049 0.2939 0.6913 0.103 Uiso 1 1 calc R . .
C8 C 0.0796(8) 0.3886(5) 0.6321(4) 0.0707(19) Uani 1 1 d . . .
H8 H 0.1093 0.3403 0.6051 0.085 Uiso 1 1 calc R . .
C9 C 0.3121(7) 0.8020(4) 0.5492(3) 0.0446(13) Uani 1 1 d . . .
C10 C 0.4830(7) 0.7972(4) 0.5608(3) 0.0495(14) Uani 1 1 d . . .
C11 C 0.5628(7) 0.8407(4) 0.5155(3) 0.0539(15) Uani 1 1 d . . .
H11 H 0.6773 0.8391 0.5218 0.065 Uiso 1 1 calc R . .
C12 C 0.4796(8) 0.8860(4) 0.4618(3) 0.0547(15) Uani 1 1 d . . .
C13 C 0.3085(8) 0.8908(4) 0.4539(3) 0.0561(15) Uani 1 1 d . . .
H13 H 0.2508 0.9234 0.4185 0.067 Uiso 1 1 calc R . .
C14 C 0.2225(7) 0.8490(4) 0.4968(3) 0.0491(14) Uani 1 1 d . . .
C15 C 0.5798(8) 0.7478(5) 0.6179(3) 0.0702(19) Uani 1 1 d . . .
H15A H 0.5844 0.6780 0.6102 0.105 Uiso 1 1 calc R . .
H15B H 0.5277 0.7595 0.6541 0.105 Uiso 1 1 calc R . .
H15C H 0.6896 0.7743 0.6260 0.105 Uiso 1 1 calc R . .
C16 C 0.5693(9) 0.9298(5) 0.4117(3) 0.072(2) Uani 1 1 d . . .
H16A H 0.6282 0.9880 0.4284 0.109 Uiso 1 1 calc R . .
H16B H 0.4907 0.9471 0.3746 0.109 Uiso 1 1 calc R . .
H16C H 0.6455 0.8821 0.4004 0.109 Uiso 1 1 calc R . .
C17 C 0.0373(7) 0.8544(5) 0.4869(3) 0.0722(19) Uani 1 1 d . . .
H17A H -0.0033 0.8854 0.4468 0.108 Uiso 1 1 calc R . .
H17B H 0.0043 0.8924 0.5206 0.108 Uiso 1 1 calc R . .
H17C H -0.0072 0.7888 0.4871 0.108 Uiso 1 1 calc R . .
C18 C 0.3611(8) 0.6239(5) 0.4366(3) 0.0572(16) Uani 1 1 d . . .
C19 C 0.4340(8) 0.6596(5) 0.3824(3) 0.073(2) Uani 1 1 d . . .
H19A H 0.3674 0.7121 0.3612 0.110 Uiso 1 1 calc R . .
H19B H 0.4386 0.6063 0.3531 0.110 Uiso 1 1 calc R . .
H19C H 0.5433 0.6838 0.3975 0.110 Uiso 1 1 calc R . .

loop_
_atom_site_aniso_label
_atom_site_aniso_U_11
_atom_site_aniso_U_22
_atom_site_aniso_U_33
_atom_site_aniso_U_23
_atom_site_aniso_U_13
_atom_site_aniso_U_12
Pd1 0.0467(3) 0.0404(3) 0.0516(3) -0.0018(2) 0.00866(19) -0.0040(2)
P1 0.0760(12) 0.0634(11) 0.0563(11) -0.0009(9) 0.0035(9) 0.0005(11)
Cl1 0.0709(11) 0.0496(9) 0.0850(12) -0.0185(8) 0.0098(9) -0.0040(8)
F1 0.117(11) 0.110(7) 0.086(6) -0.024(5) 0.015(6) -0.053(7)
F2 0.134(9) 0.061(7) 0.125(8) -0.014(5) -0.031(6) -0.020(6)
F3 0.116(10) 0.102(6) 0.093(6) -0.002(4) 0.044(7) 0.003(6)
F4 0.104(6) 0.095(5) 0.095(9) 0.015(7) -0.018(6) 0.024(4)
F5 0.135(8) 0.135(10) 0.075(7) -0.008(7) 0.044(6) 0.017(8)
F6 0.122(7) 0.094(8) 0.130(13) 0.012(7) -0.014(8) 0.035(6)
F1' 0.14(3) 0.100(19) 0.077(14) 0.028(12) 0.005(18) -0.01(2)
F2' 0.11(3) 0.09(2) 0.071(13) -0.005(13) 0.003(15) -0.038(16)
F3' 0.10(2) 0.10(3) 0.092(18) 0.00(2) 0.026(14) -0.04(2)
F4' 0.15(2) 0.105(19) 0.13(4) 0.00(3) 0.00(3) 0.032(15)
F5' 0.09(2) 0.11(2) 0.09(2) 0.055(19) -0.007(17) -0.018(15)
F6' 0.12(2) 0.11(2) 0.09(2) -0.014(16) 0.011(17) 0.025(16)
N1 0.054(3) 0.053(3) 0.048(3) 0.004(2) 0.013(2) -0.001(2)
N2 0.056(3) 0.038(3) 0.053(3) 0.000(2) 0.010(2) -0.003(2)
N3 0.042(3) 0.049(3) 0.060(3) 0.010(2) 0.005(2) -0.002(2)
N4 0.058(3) 0.051(3) 0.055(3) -0.007(2) 0.017(3) -0.005(2)
C1 0.037(3) 0.049(3) 0.042(3) 0.003(2) 0.007(2) 0.006(2)
C2 0.084(5) 0.051(4) 0.058(4) -0.014(3) 0.023(4) 0.002(3)
C3 0.082(5) 0.065(5) 0.058(4) -0.008(3) 0.029(4) 0.008(4)
C4 0.038(3) 0.067(4) 0.054(4) 0.013(3) 0.007(3) -0.005(3)
N5 0.063(3) 0.093(5) 0.066(4) 0.018(3) 0.029(3) -0.006(3)
C6 0.066(5) 0.108(7) 0.095(6) 0.043(5) 0.030(4) -0.009(4)
C7 0.074(5) 0.074(6) 0.109(7) 0.039(5) 0.019(5) -0.016(4)
C8 0.062(4) 0.055(4) 0.094(6) 0.018(4) 0.013(4) -0.012(3)
C9 0.057(4) 0.030(3) 0.048(4) -0.006(2) 0.015(3) -0.009(3)
C10 0.056(4) 0.040(3) 0.053(4) -0.003(3) 0.010(3) 0.000(3)
C11 0.051(4) 0.052(4) 0.059(4) -0.005(3) 0.011(3) -0.005(3)
C12 0.067(4) 0.040(3) 0.057(4) -0.003(3) 0.011(3) -0.012(3)
C13 0.066(4) 0.044(3) 0.054(4) 0.005(3) -0.001(3) -0.005(3)
C14 0.050(3) 0.040(3) 0.056(4) 0.001(3) 0.005(3) -0.006(3)
C15 0.065(4) 0.080(5) 0.065(5) 0.011(4) 0.010(4) 0.007(4)
C16 0.086(5) 0.063(4) 0.074(5) 0.003(3) 0.032(4) -0.014(4)
C17 0.060(4) 0.069(5) 0.084(5) 0.013(4) 0.006(4) -0.012(3)
C18 0.061(4) 0.051(4) 0.059(4) -0.018(3) 0.007(3) -0.009(3)
C19 0.082(5) 0.087(5) 0.057(4) -0.008(4) 0.029(4) -0.016(4)

loop_
_atom_type_symbol
_atom_type_description
_atom_type_scat_dispersion_real
_atom_type_scat_dispersion_imag
_atom_type_scat_source
C C 0.0033 0.0016 'International Tables Vol C Tables 4.2.6.8 and 6.1.1.4'
H H 0.0000 0.0000 'International Tables Vol C Tables 4.2.6.8 and 6.1.1.4'
N N 0.0061 0.0033 'International Tables Vol C Tables 4.2.6.8 and 6.1.1.4'
F F 0.0171 0.0103 'International Tables Vol C Tables 4.2.6.8 and 6.1.1.4'
Pd Pd -0.9988 1.0072 'International Tables Vol C Tables 4.2.6.8 and 6.1.1.4'
P P 0.1023 0.0942 'International Tables Vol C Tables 4.2.6.8 and 6.1.1.4'
Cl Cl 0.1484 0.1585 'International Tables Vol C Tables 4.2.6.8 and 6.1.1.4'

loop_
_geom_angle_atom_site_label_1
_geom_angle_atom_site_label_2
_geom_angle_atom_site_label_3
_geom_angle
C1 Pd1 N4 97.1(2)
C1 Pd1 N3 79.4(2)
N4 Pd1 N3 176.5(2)
C1 Pd1 Cl1 174.44(17)
N4 Pd1 Cl1 88.18(15)
N3 Pd1 Cl1 95.27(15)
F3' P1 F1' 99(2)
F3' P1 F4' 98(3)
F1' P1 F4' 91.3(15)
F3' P1 F5 100.1(18)
F1' P1 F5 149(2)
F4' P1 F5 62(2)
F3' P1 F1 158(2)
F1' P1 F1 75.0(13)
F4' P1 F1 102.6(15)
F5 P1 F1 94.7(8)
F3' P1 F6 72(2)
F1' P1 F6 119.0(19)
F4' P1 F6 149.1(19)
F5 P1 F6 90.3(6)
F1 P1 F6 91.7(8)
F3' P1 F4 102(2)
F1' P1 F4 59.2(18)
F4' P1 F4 32(2)
F5 P1 F4 92.8(6)
F1 P1 F4 93.1(7)
F6 P1 F4 174.1(7)
F3' P1 F3 76.4(17)
F1' P1 F3 34(2)
F4' P1 F3 119(2)
F5 P1 F3 176.5(7)
F1 P1 F3 88.7(6)
F6 P1 F3 88.6(6)
F4 P1 F3 88.1(5)
F3' P1 F6' 93(2)
F1' P1 F6' 93.6(16)
F4' P1 F6' 167(3)
F5 P1 F6' 109.8(12)
F1 P1 F6' 67.0(17)
F6 P1 F6' 30.9(12)
F4 P1 F6' 150.5(15)
F3 P1 F6' 70.6(12)
F3' P1 F2 21(2)
F1' P1 F2 101.5(14)
F4' P1 F2 77.9(15)
F5 P1 F2 88.6(8)
F1 P1 F2 176.5(8)
F6 P1 F2 89.5(7)
F4 P1 F2 85.5(7)
F3 P1 F2 88.1(7)
F6' P1 F2 113.0(17)
F3' P1 F2' 91.9(19)
F1' P1 F2' 167.3(16)
F4' P1 F2' 92.8(16)
F5 P1 F2' 31.5(14)
F1 P1 F2' 92.4(10)
F6 P1 F2' 58.9(16)
F4 P1 F2' 124.3(17)
F3 P1 F2' 147.5(16)
F6' P1 F2' 79.9(16)
F2 P1 F2' 91.1(10)
F3' P1 F5' 173(2)
F1' P1 F5' 86.8(17)
F4' P1 F5' 85(2)
F5 P1 F5' 76.1(19)
F1 P1 F5' 21.0(19)
F6 P1 F5' 101.4(13)
F4 P1 F5' 84.3(14)
F3 P1 F5' 107.4(17)
F6' P1 F5' 83.0(17)
F2 P1 F5' 161.2(19)
F2' P1 F5' 81.7(14)
C1 N1 C3 110.5(5)
C1 N1 C4 118.0(5)
C3 N1 C4 131.4(6)
C1 N2 C2 109.9(5)
C1 N2 C9 125.1(5)
C2 N2 C9 125.0(5)
C8 N3 C4 117.9(6)
C8 N3 Pd1 126.2(5)
C4 N3 Pd1 115.9(4)
C18 N4 Pd1 174.3(5)
N2 C1 N1 105.2(5)
N2 C1 Pd1 140.8(4)
N1 C1 Pd1 114.0(4)
C3 C2 N2 107.9(6)
C2 C3 N1 106.5(6)
N3 C4 N5 123.6(6)
N3 C4 N1 112.0(5)
N5 C4 N1 124.3(6)
C4 N5 C6 117.4(7)
C7 C6 N5 119.6(7)
C6 C7 C8 120.2(7)
N3 C8 C7 121.3(7)
C14 C9 C10 123.2(5)
C14 C9 N2 118.2(5)
C10 C9 N2 118.6(5)
C9 C10 C11 116.3(5)
C9 C10 C15 123.2(5)
C11 C10 C15 120.5(6)
C12 C11 C10 122.8(6)
C11 C12 C13 118.1(6)
C11 C12 C16 121.8(6)
C13 C12 C16 120.1(6)
C14 C13 C12 121.9(6)
C13 C14 C9 117.6(5)
C13 C14 C17 121.0(6)
C9 C14 C17 121.4(5)
N4 C18 C19 179.0(8)

loop_
_geom_bond_atom_site_label_1
_geom_bond_atom_site_label_2
_geom_bond_distance
Pd1 C1 1.957(5)
Pd1 N4 1.993(6)
Pd1 N3 2.024(5)
Pd1 Cl1 2.3297(16)
P1 F3' 1.43(4)
P1 F1' 1.49(3)
P1 F4' 1.50(3)
P1 F5 1.532(10)
P1 F1 1.536(14)
P1 F6 1.551(9)
P1 F4 1.593(10)
P1 F3 1.617(9)
P1 F6' 1.62(3)
P1 F2 1.630(15)
P1 F2' 1.65(3)
P1 F5' 1.71(4)
N1 C1 1.364(7)
N1 C3 1.365(8)
N1 C4 1.400(7)
N2 C1 1.333(7)
N2 C2 1.381(7)
N2 C9 1.445(7)
N3 C8 1.339(8)
N3 C4 1.342(8)
N4 C18 1.107(7)
C2 C3 1.330(9)
C4 N5 1.376(7)
N5 C6 1.377(10)
C6 C7 1.358(11)
C7 C8 1.374(10)
C9 C14 1.384(8)
C9 C10 1.388(8)
C10 C11 1.392(8)
C10 C15 1.492(8)
C11 C12 1.373(8)
C12 C13 1.392(8)
C12 C16 1.522(8)
C13 C14 1.373(8)
C14 C17 1.506(8)
C18 C19 1.475(9)
